data_2010027
loop_
_publ_author_name
'Wouters, Johan'
'Evrard, Guy'
'Durant, Francois'

_publ_section_title
;Structure analysis of a reversible monoamine oxidase A inhibitor:
 3-{4-[(<i>R</i>)-3-hydroxybutoxy]phenyl}-(<i>R</i>)-5-methoxymethyl-1,3-oxazolidin-2-one
;
_journal_issue 9
_journal_name_full 'Acta Crystallographica Section C'
_journal_page_first 1490
_journal_page_last 1492
_journal_paper_doi 10.1107/S0108270194003215
_journal_volume 50
_journal_year 1994
_chemical_formula_sum 'C15 H21 N O5'
_chemical_formula_weight 295.34
_chemical_name_systematic
;
 3-{4-[3(R)-hydroxybutoxy]phenyl}-(R)-5-methoxymethyloxazolidin-2-one
;
_space_group_IT_number 19
_symmetry_cell_setting orthorhombic
_symmetry_space_group_name_Hall 'P 2ac 2ab'
_symmetry_space_group_name_H-M 'P 21 21 21'
_cell_angle_alpha 90
_cell_angle_beta 90
_cell_angle_gamma 90
_cell_formula_units_Z 4
_cell_length_a 9.387(2)
_cell_length_b 31.005(8)
_cell_length_c 5.1952(10)
_cell_measurement_reflns_used 25
_cell_measurement_temperature 173
_cell_measurement_theta_max 30
_cell_measurement_theta_min 11
_cell_volume 1512.0(6)
_computing_publication_material 'PLATON (Spek, 1990)'
_computing_structure_refinement 'SHELX76 (Sheldrick, 1976)'
_computing_structure_solution 'SHELXS86 (Sheldrick, 1985)'
_diffrn_ambient_temperature 173
_diffrn_measurement_device 'CAD-4 Enraf-Nonius'
_diffrn_measurement_method \q/2\q
_diffrn_radiation_monochromator graphite
_diffrn_radiation_source 'fine focus sealed tube'
_diffrn_radiation_type 'Cu K\a'
_diffrn_radiation_wavelength 1.54178
_diffrn_reflns_av_R_equivalents 0.0357
_diffrn_reflns_limit_h_max 11
_diffrn_reflns_limit_h_min 0
_diffrn_reflns_limit_k_max 38
_diffrn_reflns_limit_k_min -32
_diffrn_reflns_limit_l_max 6
_diffrn_reflns_limit_l_min 0
_diffrn_reflns_number 2738
_diffrn_reflns_reduction_process
;
 ?
;
_diffrn_reflns_theta_max 72
_diffrn_reflns_theta_min 2
_diffrn_standards_decay_% 1
_diffrn_standards_interval_time 60
_diffrn_standards_number 3
_exptl_absorpt_coefficient_mu .77
_exptl_crystal_colour colourless
_exptl_crystal_density_diffrn 1.297
_exptl_crystal_description prism
_exptl_crystal_F_000 632
_exptl_crystal_size_max 0.38
_exptl_crystal_size_mid 0.11
_exptl_crystal_size_min 0.09
_refine_diff_density_max 0.288
_refine_diff_density_min -0.344
_refine_ls_abs_structure_details
;
 ?
;
_refine_ls_extinction_method none
_refine_ls_goodness_of_fit_obs 1.95
_refine_ls_matrix_type full
_refine_ls_number_parameters 253
_refine_ls_number_reflns 2109
_refine_ls_R_factor_obs 0.0528
_refine_ls_shift/esd_max 0.167
_refine_ls_structure_factor_coef F
_refine_ls_weighting_details w=1/[\s^2^(F~o~)+0.002F^2^]
_refine_ls_weighting_scheme calc
_refine_ls_wR_factor_obs 0.0664
_reflns_number_observed 2109
_reflns_number_total 2229
_reflns_observed_criterion '> 2.5\s(I)'
_cod_data_source_file du1076.cif
_cod_data_source_block 370120
_cod_depositor_comments
;
The following automatic conversions were performed:
'_symmetry_cell_setting' value 'Orthorhombic' changed to 'orthorhombic'
according to '/home/saulius/struct/CIF-dictionaries/cif_core.dic'
dictionary named 'cif_core.dic' version 2.4.1 from 2010-06-29.

Automatic conversion script
Id: cif_fix_enum 1527 2010-12-29 10:47:43Z saulius 

The following automatic conversions were performed:

'_symmetry_cell_setting' value 'Orthorhombic' changed to
'orthorhombic' according to
/home/saulius/struct/CIF-dictionaries/cif_core.dic dictionary named
'cif_core.dic' version 2.4.1 from 2010-06-29.

Automatic conversion script
Id: cif_fix_values 1715 2011-07-08 13:25:40Z adriana 

The following automatic conversions were performed:

'_refine_ls_weighting_scheme' value 'calc
w=1/[\s^2^(F~o~)+0.002F^2^]' was changed to 'calc'. New tag
'_refine_ls_weighting_details' was created. The value of the new tag
was set to 'w=1/[\s^2^(F~o~)+0.002F^2^]'.

Automatic conversion script
Id: cif_fix_values 3143 2015-03-26 13:38:13Z robertas 
;
_cod_original_cell_volume 1512.1(6)
_cod_database_code 2010027

loop_
_symmetry_equiv_pos_as_xyz
x,y,z
1/2-x,-y,1/2+z
1/2+x,1/2-y,-z
-x,1/2+y,1/2-z

loop_
_atom_site_aniso_label
_atom_site_aniso_U_11
_atom_site_aniso_U_22
_atom_site_aniso_U_33
_atom_site_aniso_U_12
_atom_site_aniso_U_13
_atom_site_aniso_U_23
O1 .0433(10) .0393(10) .0476(13) -.0077(8) .0141(11) -.0077(10)
O3 .0520(12) .0328(9) .0340(11) -.0071(8) .0132(10) -.0095(9)
O6 .0482(12) .0446(11) .0455(13) .0023(9) -.0070(11) .0044(10)
O15 .0365(10) .0329(9) .0299(10) -.0011(7) .0078(9) -.0107(9)
O19 .0314(9) .0559(12) .0273(10) -.0016(8) -.0011(9) -.0038(10)
N8 .0329(10) .0289(10) .0275(12) -.0018(8) .0029(10) -.0072(9)
C2 .0417(13) .0285(12) .0273(13) .0011(10) .0029(13) -.0006(11)
C4 .0443(15) .0330(13) .0307(15) -.0043(11) .0012(13) -.0045(11)
C5 .0461(15) .0314(13) .0366(16) .0000(11) -.0068(15) -.0028(13)
C7 .0415(15) .0318(12) .0456(19) -.0047(11) .0084(14) -.0083(13)
C9 .0319(12) .0253(11) .0267(13) .0025(9) -.0011(12) -.0016(10)
C10 .0327(12) .0316(12) .0294(14) .0013(10) .0068(12) -.0042(11)
C11 .0301(12) .0297(11) .0319(14) -.0025(10) .0032(12) -.0051(11)
C12 .0346(13) .0271(11) .0252(13) .0025(9) -.0015(11) -.0028(11)
C13 .0345(13) .0325(12) .0306(15) -.0008(11) .0092(13) -.0013(11)
C14 .0353(13) .0276(11) .0328(15) -.0038(10) .0068(13) -.0030(11)
C16 .0295(12) .0339(13) .0245(13) .0017(10) .0045(12) -.0010(11)
C17 .0347(14) .0329(13) .0276(14) -.0020(10) .0041(12) -.0028(11)
C18 .0322(13) .0340(12) .0249(13) .0013(11) .0000(11) -.0025(11)
C20 .0507(17) .0391(15) .0376(18) -.0029(13) .0116(15) -.0134(14)
C21 .060(2) .0521(19) .062(3) .0082(16) .000(2) .0165(19)

loop_
_atom_site_label
_atom_site_fract_x
_atom_site_fract_y
_atom_site_fract_z
_atom_site_U_iso_or_equiv
_atom_site_thermal_displace_type
_atom_site_occupancy
O1 .8943(2) .80950(10) -.7816(5) .0434(6) Uani 1
O3 .7562(2) .75410(10) -.8952(5) .0396(6) Uani 1
O6 .7119(2) .68370(10) -.5640(5) .0461(7) Uani 1
O15 .6413(2) .93930(10) .0747(4) .0331(6) Uani 1
O19 .3091(2) .99390(10) .5199(5) .0382(6) Uani 1
N8 .6712(2) .79920(10) -.5981(5) .0298(6) Uani 1
C2 .7835(3) .79050(10) -.7568(6) .0325(7) Uani 1
C4 .6137(3) .73810(10) -.8353(6) .0360(8) Uani 1
C5 .6217(4) .69050(10) -.7765(7) .0380(8) Uani 1
C7 .5628(3) .76570(10) -.6090(7) .0396(9) Uani 1
C9 .6640(3) .83420(10) -.4253(6) .0280(7) Uani 1
C10 .7622(3) .86850(10) -.4344(6) .0312(7) Uani 1
C11 .7506(3) .90240(10) -.2632(6) .0306(7) Uani 1
C12 .6425(3) .90340(10) -.0802(6) .0290(7) Uani 1
C13 .5454(3) .86980(10) -.0710(6) .0325(8) Uani 1
C14 .5564(3) .83560(10) -.2424(6) .0319(8) Uani 1
C16 .5271(3) .94480(10) .2533(6) .0293(7) Uani 1
C17 .5473(3) .98980(10) .3631(6) .0317(8) Uani 1
C18 .4551(3) 1.00020(10) .5934(6) .0304(7) Uani 1
C20 .4781(4) 1.04590(10) .6872(7) .0425(10) Uani 1
C21 .7069(5) .64030(10) -.4822(10) .0580(14) Uani 1
H4 .550(4) .7410(12) -.989(8) .0432 Uiso 1
H10 .838(4) .8669(10) -.541(9) .0374 Uiso 1
H11 .815(3) .9266(11) -.283(8) .0369 Uiso 1
H13 .478(4) .8696(12) .039(8) .0372 Uiso 1
H14 .492(4) .8129(11) -.244(9) .0371 Uiso 1
H18 .475(3) .9782(11) .735(8) .038 Uiso 1
H19 .277(5) .9952(15) .657(11) .0614 Uiso 1
H51 .534(4) .6817(12) -.746(10) .0488 Uiso 1
H52 .657(4) .6738(12) -.941(9) .0488 Uiso 1
H71 .566(4) .7482(12) -.429(8) .0465 Uiso 1
H72 .473(4) .7793(11) -.652(8) .0465 Uiso 1
H161 .436(4) .9435(11) .159(8) .0395 Uiso 1
H162 .535(4) .9223(11) .389(8) .0395 Uiso 1
H171 .525(4) 1.0110(11) .232(8) .0374 Uiso 1
H172 .649(4) .9924(10) .409(8) .0374 Uiso 1
H201 .421(5) 1.0513(13) .831(10) .062 Uiso 1
H202 .579(5) 1.0479(13) .751(11) .062 Uiso 1
H203 .448(5) 1.0671(15) .546(10) .062 Uiso 1
H211 .739(5) .6209(14) -.629(11) .0622 Uiso 1
H212 .603(5) .6346(13) -.410(10) .0622 Uiso 1
H213 .768(5) .6327(13) -.317(10) .0622 Uiso 1

loop_
_atom_type_symbol
_atom_type_scat_source
O 'International Tables Vol C Tables 4.2.6.8 and 6.1.1.4'
N 'International Tables Vol C Tables 4.2.6.8 and 6.1.1.4'
H 'International Tables Vol C Tables 4.2.6.8 and 6.1.1.4'
C 'International Tables Vol C Tables 4.2.6.8 and 6.1.1.4'

loop_
_geom_angle_atom_site_label_1
_geom_angle_atom_site_label_2
_geom_angle_atom_site_label_3
_geom_angle
_geom_angle_publ_flag
C2 O3 C4 110.0(2) yes
C5 O6 C21 111.0(3) yes
C12 O15 C16 118.9(2) yes
C2 N8 C7 112.1(3) yes
C2 N8 C9 125.0(2) yes
C7 N8 C9 122.7(2) yes
O1 C2 O3 120.8(3) yes
O1 C2 N8 129.5(3) yes
O3 C2 N8 109.7(2) yes
O3 C4 C5 109.3(3) yes
O3 C4 C7 105.1(2) yes
C5 C4 C7 114.0(3) yes
O6 C5 C4 109.6(3) yes
N8 C7 C4 102.2(2) yes
N8 C9 C10 121.9(3) yes
N8 C9 C14 119.7(3) yes
C10 C9 C14 118.4(3) yes
C9 C10 C11 120.1(3) yes
C10 C11 C12 121.0(3) yes
O15 C12 C11 115.1(3) yes
O15 C12 C13 125.7(3) yes
C11 C12 C13 119.1(3) yes
C12 C13 C14 120.2(3) yes
C9 C14 C13 121.1(3) yes
O15 C16 C17 105.1(2) yes
C16 C17 C18 114.9(2) yes
O19 C18 C17 107.9(2) yes
O19 C18 C20 110.4(3) yes
C17 C18 C20 111.9(3) yes
C18 O19 H19 97(4) ?
O3 C4 H4 110(2) ?
C5 C4 H4 106(2) ?
C7 C4 H4 112(2) ?
O6 C5 H51 112(3) ?
O6 C5 H52 112(2) ?
C4 C5 H51 107(2) ?
C4 C5 H52 109(2) ?
H51 C5 H52 107(4) ?
N8 C7 H71 108(2) ?
N8 C7 H72 108(2) ?
C4 C7 H71 112(2) ?
C4 C7 H72 110(2) ?
H71 C7 H72 116(3) ?
C9 C10 H10 120(2) ?
C11 C10 H10 120(2) ?
C10 C11 H11 118(2) ?
C12 C11 H11 121(2) ?
C12 C13 H13 121(3) ?
C14 C13 H13 119(3) ?
C9 C14 H14 116(3) ?
C13 C14 H14 122(3) ?
O15 C16 H161 109(2) ?
O15 C16 H162 109(2) ?
C17 C16 H161 109(2) ?
C17 C16 H162 112(2) ?
H161 C16 H162 113(3) ?
C16 C17 H171 109(2) ?
C16 C17 H172 106.6(19) ?
C18 C17 H171 107(2) ?
C18 C17 H172 110(2) ?
H171 C17 H172 109(3) ?
O19 C18 H18 106.0(16) ?
C17 C18 H18 109(2) ?
C20 C18 H18 112(2) ?
C18 C20 H201 110(3) ?
C18 C20 H202 107(2) ?
C18 C20 H203 109(3) ?
H201 C20 H202 105(4) ?
H201 C20 H203 107(4) ?
H202 C20 H203 117(4) ?
O6 C21 H211 109(3) ?
O6 C21 H212 107(2) ?
O6 C21 H213 116(2) ?
H211 C21 H212 116(4) ?
H211 C21 H213 108(4) ?
H212 C21 H213 100(4) ?

loop_
_geom_bond_atom_site_label_1
_geom_bond_atom_site_label_2
_geom_bond_site_symmetry_1
_geom_bond_site_symmetry_2
_geom_bond_distance
_geom_bond_publ_flag
O1 C2 . . 1.202(4) yes
O3 C2 . . 1.362(4) yes
O3 C4 . . 1.460(4) yes
O6 C5 . . 1.407(4) yes
O6 C21 . . 1.412(5) yes
O15 C12 . . 1.374(4) yes
O15 C16 . . 1.428(4) yes
O19 C18 . . 1.436(3) yes
N8 C2 . . 1.365(4) yes
N8 C7 . . 1.455(4) yes
N8 C9 . . 1.410(4) yes
C4 C5 . . 1.509(4) yes
C4 C7 . . 1.531(5) yes
C9 C10 . . 1.408(4) yes
C9 C14 . . 1.387(4) yes
C10 C11 . . 1.381(4) yes
C11 C12 . . 1.391(4) yes
C12 C13 . . 1.385(4) yes
C13 C14 . . 1.389(4) yes
C16 C17 . . 1.519(4) yes
C17 C18 . . 1.511(4) yes
C18 C20 . . 1.514(4) yes
O19 H19 . . .77(6) ?
C4 H4 . . 1.00(4) ?
C5 H51 . . .88(4) ?
C5 H52 . . 1.05(4) ?
C7 H71 . . 1.08(4) ?
C7 H72 . . .97(4) ?
C10 H10 . . .90(4) ?
C11 H11 . . .97(3) ?
C13 H13 . . .85(4) ?
C14 H14 . . .93(4) ?
C16 H161 . . .99(4) ?
C16 H162 . . .99(4) ?
C17 H171 . . .97(4) ?
C17 H172 . . .99(4) ?
C18 H18 . . 1.02(4) ?
C20 H201 . . .93(5) ?
C20 H202 . . 1.01(5) ?
C20 H203 . . 1.02(5) ?
C21 H211 . . 1.02(5) ?
C21 H212 . . 1.06(5) ?
C21 H213 . . 1.06(5) ?

loop_
_geom_torsion_atom_site_label_1
_geom_torsion_atom_site_label_2
_geom_torsion_atom_site_label_3
_geom_torsion_atom_site_label_4
_geom_torsion
_geom_torsion_publ_flag
C4 O3 C2 O1 -178.4(3) yes
C4 O3 C2 N8 2.7(3) yes
C2 O3 C4 C5 -130.9(3) yes
C2 O3 C4 C7 -8.2(3) yes
C21 O6 C5 C4 172.1(3) yes
C16 O15 C12 C11 174.8(3) yes
C16 O15 C12 C13 -3.8(4) yes
C12 O15 C16 C17 -172.2(2) yes
C7 N8 C2 O1 -174.3(3) yes
C9 N8 C2 O1 .4(5) yes
C7 N8 C2 O3 4.5(4) yes
C9 N8 C2 O3 179.2(3) yes
C7 N8 C9 C10 -173.7(3) yes
C2 N8 C9 C14 -168.7(3) yes
C7 N8 C9 C14 5.4(4) yes
C2 N8 C9 C10 12.2(5) yes
C2 N8 C7 C4 -9.2(3) yes
C9 N8 C7 C4 176.0(3) yes
C5 C4 C7 N8 129.6(3) yes
O3 C4 C5 O6 60.1(3) yes
C7 C4 C5 O6 -57.1(3) yes
O3 C4 C7 N8 10.1(3) yes
N8 C9 C10 C11 179.4(3) yes
C14 C9 C10 C11 .3(5) yes
N8 C9 C14 C13 -179.4(3) yes
C10 C9 C14 C13 -.3(5) yes
C9 C10 C11 C12 -.1(6) yes
C10 C11 C12 O15 -178.7(3) yes
C10 C11 C12 C13 -.1(4) yes
O15 C12 C13 C14 178.6(3) yes
C11 C12 C13 C14 .1(5) yes
C12 C13 C14 C9 .1(6) yes
O15 C16 C17 C18 -169.2(2) yes
C16 C17 C18 O19 -56.7(3) yes
C16 C17 C18 C20 -178.4(3) yes

loop_
_cod_related_entry_id
_cod_related_entry_database
_cod_related_entry_code
1 ChemSpider 18666580
